data_7052474
loop_
_publ_author_name
'Gibson, Vernon C.'
'Redshaw, Carl'
'Elsegood, Mark R. J.'

_publ_section_title
;
 A novel ligand family based on bulky metallocalix[4 and 8]arene
 substituents
;
_journal_issue 1
_journal_name_full 'New Journal of Chemistry'
_journal_page_first 16
_journal_page_last 19
_journal_paper_doi 10.1039/b108088c
_journal_volume 26
_journal_year 2002
_chemical_formula_sum 'C156 H187 Mo2 N9 O10'
_chemical_formula_weight 2540.03
_space_group_IT_number 14
_symmetry_cell_setting monoclinic
_symmetry_space_group_name_Hall '-P 2ybc'
_symmetry_space_group_name_H-M 'P 1 21/c 1'
_atom_sites_solution_hydrogens 'geom except H9 coords freely refined'
_atom_sites_solution_primary direct
_atom_sites_solution_secondary difmap
_audit_creation_method SHELXL-97
_cell_angle_alpha 90.00
_cell_angle_beta 107.908(2)
_cell_angle_gamma 90.00
_cell_formula_units_Z 4
_cell_length_a 23.3956(17)
_cell_length_b 31.216(2)
_cell_length_c 21.2594(15)
_cell_measurement_reflns_used 44542
_cell_measurement_temperature 160(2)
_cell_measurement_theta_max 29.17
_cell_measurement_theta_min 2.57
_cell_volume 14773.9(18)
_computing_cell_refinement 'local programs'
_computing_data_collection 'Bruker SMART'
_computing_data_reduction 'Bruker SAINT'
_computing_molecular_graphics 'Bruker SHELXTL'
_computing_publication_material 'SHELXTL and local programs'
_computing_structure_refinement 'Bruker SHELXTL'
_computing_structure_solution 'Bruker SHELXTL'
_diffrn_ambient_temperature 160(2)
_diffrn_measured_fraction_theta_full 0.983
_diffrn_measured_fraction_theta_max 0.983
_diffrn_measurement_device_type 'Bruker SMART CCD diffractometer'
_diffrn_measurement_method '\w rotation with narrow frames'
_diffrn_radiation_monochromator 'silicon 111'
_diffrn_radiation_source 'Daresbury SRS Station 9.8'
_diffrn_radiation_type synchrotron
_diffrn_radiation_wavelength 0.68780
_diffrn_reflns_av_R_equivalents 0.0786
_diffrn_reflns_av_sigmaI/netI 0.1016
_diffrn_reflns_limit_h_max 29
_diffrn_reflns_limit_h_min -21
_diffrn_reflns_limit_k_max 39
_diffrn_reflns_limit_k_min -35
_diffrn_reflns_limit_l_max 26
_diffrn_reflns_limit_l_min -27
_diffrn_reflns_number 83968
_diffrn_reflns_theta_full 26.00
_diffrn_reflns_theta_max 26.00
_diffrn_reflns_theta_min 1.59
_diffrn_standards_decay_% 0
_diffrn_standards_number 0
_exptl_absorpt_coefficient_mu 0.228
_exptl_absorpt_correction_T_max 0.989
_exptl_absorpt_correction_T_min 0.952
_exptl_absorpt_correction_type empirical
_exptl_crystal_colour red
_exptl_crystal_density_diffrn 1.142
_exptl_crystal_density_method 'not measured'
_exptl_crystal_description needle
_exptl_crystal_F_000 5400
_exptl_crystal_size_max 0.22
_exptl_crystal_size_mid 0.07
_exptl_crystal_size_min 0.05
_refine_diff_density_max 1.808
_refine_diff_density_min -1.655
_refine_diff_density_rms 0.109
_refine_ls_extinction_method none
_refine_ls_goodness_of_fit_ref 0.953
_refine_ls_hydrogen_treatment mixed
_refine_ls_matrix_type full
_refine_ls_number_parameters 1741
_refine_ls_number_reflns 31474
_refine_ls_number_restraints 382
_refine_ls_restrained_S_all 0.952
_refine_ls_R_factor_all 0.1227
_refine_ls_R_factor_gt 0.0670
_refine_ls_shift/su_max 0.020
_refine_ls_shift/su_mean 0.000
_refine_ls_structure_factor_coef Fsqd
_refine_ls_weighting_details 'calc w=1/[\s^2^(Fo^2^)+(0.1030P)^2^+0.0000P] where P=(Fo^2^+2Fc^2^)/3'
_refine_ls_weighting_scheme calc
_refine_ls_wR_factor_gt 0.1624
_refine_ls_wR_factor_ref 0.1869
_reflns_number_gt 18014
_reflns_number_total 31474
_reflns_threshold_expression >2sigma(I)
_cod_data_source_file b108088c.txt
_cod_data_source_block 3
_cod_original_cell_volume 14773.7(18)
_cod_original_sg_symbol_H-M P21/c
_cod_database_code 7052474

loop_
_symmetry_equiv_pos_as_xyz
'x, y, z'
'-x, y+1/2, -z+1/2'
'-x, -y, -z'
'x, -y-1/2, z-1/2'

loop_
_atom_site_label
_atom_site_type_symbol
_atom_site_fract_x
_atom_site_fract_y
_atom_site_fract_z
_atom_site_U_iso_or_equiv
_atom_site_adp_type
_atom_site_occupancy
_atom_site_symmetry_multiplicity
_atom_site_calc_flag
_atom_site_refinement_flags
_atom_site_disorder_assembly
_atom_site_disorder_group
Mo1 Mo 0.685583(14) 0.971029(10) 0.742609(14) 0.02284(9) Uani 1 1 d . . .
Mo2 Mo 0.683088(14) 1.029714(10) 0.882755(14) 0.02271(9) Uani 1 1 d . . .
O1 O 0.69018(11) 0.96479(8) 0.84074(11) 0.0247(6) Uani 1 1 d . . .
O2 O 0.59994(11) 0.97466(8) 0.72258(11) 0.0243(5) Uani 1 1 d . . .
O3 O 0.67127(11) 0.98914(8) 0.65224(11) 0.0251(6) Uani 1 1 d . . .
O4 O 0.76773(11) 0.98563(8) 0.75072(11) 0.0274(6) Uani 1 1 d . . .
O5 O 0.68819(11) 1.03586(8) 0.78888(11) 0.0253(6) Uani 1 1 d . . .
O6 O 0.59775(11) 1.02453(8) 0.84485(11) 0.0240(5) Uani 1 1 d . . .
O7 O 0.66889(11) 1.01211(8) 0.96407(11) 0.0255(6) Uani 1 1 d . . .
O8 O 0.76652(11) 1.01683(8) 0.93111(11) 0.0252(6) Uani 1 1 d . . .
C1 C 0.69027(16) 0.92312(11) 0.86597(16) 0.0212(8) Uani 1 1 d . . .
C2 C 0.74481(16) 0.90491(12) 0.90073(17) 0.0239(8) Uani 1 1 d . . .
C3 C 0.74502(18) 0.86243(13) 0.91998(18) 0.0327(9) Uani 1 1 d . . .
H3 H 0.7822 0.8495 0.9437 0.039 Uiso 1 1 calc R . .
C4 C 0.69269(19) 0.83785(12) 0.9058(2) 0.0346(10) Uani 1 1 d . A .
C5 C 0.63900(18) 0.85835(12) 0.87259(17) 0.0296(9) Uani 1 1 d . . .
H5 H 0.6026 0.8427 0.8635 0.036 Uiso 1 1 calc R . .
C6 C 0.63654(17) 0.90068(12) 0.85217(16) 0.0253(8) Uani 1 1 d . . .
C7 C 0.6933(2) 0.79102(15) 0.9279(3) 0.0553(13) Uani 1 1 d DU . .
C8 C 0.7476(7) 0.7687(7) 0.9196(10) 0.065(4) Uani 0.50(2) 1 d PDU A 1
H8A H 0.7480 0.7388 0.9338 0.097 Uiso 0.50(2) 1 calc PR A 1
H8B H 0.7841 0.7831 0.9465 0.097 Uiso 0.50(2) 1 calc PR A 1
H8C H 0.7460 0.7696 0.8730 0.097 Uiso 0.50(2) 1 calc PR A 1
C9 C 0.6333(7) 0.7685(5) 0.9014(16) 0.127(10) Uani 0.50(2) 1 d PDU A 1
H9A H 0.6371 0.7389 0.9178 0.190 Uiso 0.50(2) 1 calc PR A 1
H9B H 0.6210 0.7683 0.8530 0.190 Uiso 0.50(2) 1 calc PR A 1
H9C H 0.6032 0.7836 0.9164 0.190 Uiso 0.50(2) 1 calc PR A 1
C10 C 0.7057(12) 0.7928(5) 1.0048(6) 0.087(5) Uani 0.50(2) 1 d PDU A 1
H10A H 0.7067 0.7637 1.0221 0.131 Uiso 0.50(2) 1 calc PR A 1
H10B H 0.6737 0.8092 1.0147 0.131 Uiso 0.50(2) 1 calc PR A 1
H10C H 0.7444 0.8068 1.0255 0.131 Uiso 0.50(2) 1 calc PR A 1
C8A C 0.7549(6) 0.7703(8) 0.9492(13) 0.091(7) Uani 0.50(2) 1 d PDU A 2
H8A1 H 0.7514 0.7406 0.9626 0.137 Uiso 0.50(2) 1 calc PR A 2
H8A2 H 0.7814 0.7862 0.9867 0.137 Uiso 0.50(2) 1 calc PR A 2
H8A3 H 0.7717 0.7708 0.9123 0.137 Uiso 0.50(2) 1 calc PR A 2
C9A C 0.6554(10) 0.7652(5) 0.8639(8) 0.082(6) Uani 0.50(2) 1 d PDU A 2
H9A1 H 0.6543 0.7348 0.8750 0.122 Uiso 0.50(2) 1 calc PR A 2
H9A2 H 0.6742 0.7685 0.8289 0.122 Uiso 0.50(2) 1 calc PR A 2
H9A3 H 0.6143 0.7765 0.8486 0.122 Uiso 0.50(2) 1 calc PR A 2
C10A C 0.6620(13) 0.7872(5) 0.9793(12) 0.100(6) Uani 0.50(2) 1 d PDU A 2
H10D H 0.6627 0.7573 0.9934 0.150 Uiso 0.50(2) 1 calc PR A 2
H10E H 0.6203 0.7968 0.9609 0.150 Uiso 0.50(2) 1 calc PR A 2
H10F H 0.6826 0.8051 1.0175 0.150 Uiso 0.50(2) 1 calc PR A 2
C11 C 0.57556(17) 0.92048(12) 0.81841(16) 0.0263(8) Uani 1 1 d . . .
H11A H 0.5787 0.9518 0.8259 0.032 Uiso 1 1 calc R . .
H11B H 0.5467 0.9093 0.8400 0.032 Uiso 1 1 calc R . .
C12 C 0.56123(16) 0.94143(11) 0.69928(17) 0.0248(8) Uani 1 1 d . . .
C13 C 0.54969(16) 0.91251(12) 0.74395(17) 0.0258(8) Uani 1 1 d . . .
C14 C 0.51257(17) 0.87733(12) 0.71870(17) 0.0281(8) Uani 1 1 d . . .
H14 H 0.5052 0.8570 0.7485 0.034 Uiso 1 1 calc R . .
C15 C 0.48620(17) 0.87142(12) 0.65081(18) 0.0295(9) Uani 1 1 d . . .
C16 C 0.49745(17) 0.90157(13) 0.60871(17) 0.0300(9) Uani 1 1 d . . .
H16 H 0.4792 0.8980 0.5625 0.036 Uiso 1 1 calc R . .
C17 C 0.53453(17) 0.93712(12) 0.63101(17) 0.0281(9) Uani 1 1 d . . .
C18 C 0.44452(19) 0.83319(13) 0.62261(19) 0.0368(10) Uani 1 1 d . . .
C19 C 0.4452(3) 0.79999(15) 0.6753(2) 0.0632(16) Uani 1 1 d . . .
H19A H 0.4199 0.7757 0.6548 0.095 Uiso 1 1 calc R . .
H19B H 0.4298 0.8129 0.7089 0.095 Uiso 1 1 calc R . .
H19C H 0.4865 0.7901 0.6960 0.095 Uiso 1 1 calc R . .
C20 C 0.3802(2) 0.84988(17) 0.5944(3) 0.0665(16) Uani 1 1 d . . .
H20A H 0.3535 0.8262 0.5739 0.100 Uiso 1 1 calc R . .
H20B H 0.3788 0.8719 0.5611 0.100 Uiso 1 1 calc R . .
H20C H 0.3672 0.8623 0.6301 0.100 Uiso 1 1 calc R . .
C21 C 0.4637(3) 0.81150(16) 0.5683(2) 0.0627(15) Uani 1 1 d . . .
H21A H 0.5054 0.8019 0.5861 0.094 Uiso 1 1 calc R . .
H21B H 0.4602 0.8319 0.5322 0.094 Uiso 1 1 calc R . .
H21C H 0.4376 0.7868 0.5514 0.094 Uiso 1 1 calc R . .
C22 C 0.54853(16) 0.96869(12) 0.58367(16) 0.0274(8) Uani 1 1 d . . .
H22A H 0.5584 0.9969 0.6056 0.033 Uiso 1 1 calc R . .
H22B H 0.5126 0.9723 0.5445 0.033 Uiso 1 1 calc R . .
C23 C 0.66022(17) 0.96225(12) 0.59901(16) 0.0262(8) Uani 1 1 d . . .
C24 C 0.60090(17) 0.95342(12) 0.56148(17) 0.0279(8) Uani 1 1 d . . .
C25 C 0.59107(18) 0.92733(13) 0.50606(17) 0.0331(9) Uani 1 1 d . . .
H25 H 0.5509 0.9219 0.4796 0.040 Uiso 1 1 calc R . .
C26 C 0.63764(19) 0.90889(14) 0.48795(18) 0.0358(10) Uani 1 1 d . . .
C27 C 0.69602(18) 0.91674(13) 0.52843(18) 0.0326(9) Uani 1 1 d . . .
H27 H 0.7286 0.9038 0.5178 0.039 Uiso 1 1 calc R . .
C28 C 0.70817(17) 0.94295(13) 0.58395(17) 0.0297(9) Uani 1 1 d . . .
C29 C 0.6248(2) 0.88119(16) 0.4253(2) 0.0518(13) Uani 1 1 d . . .
C30 C 0.5757(3) 0.84938(19) 0.4227(3) 0.083(2) Uani 1 1 d . . .
H30A H 0.5884 0.8305 0.4613 0.125 Uiso 1 1 calc R . .
H30B H 0.5677 0.8322 0.3823 0.125 Uiso 1 1 calc R . .
H30C H 0.5392 0.8647 0.4226 0.125 Uiso 1 1 calc R . .
C31 C 0.6805(3) 0.85828(19) 0.4198(3) 0.0698(17) Uani 1 1 d . . .
H31A H 0.7105 0.8795 0.4171 0.105 Uiso 1 1 calc R . .
H31B H 0.6696 0.8404 0.3800 0.105 Uiso 1 1 calc R . .
H31C H 0.6972 0.8402 0.4588 0.105 Uiso 1 1 calc R . .
C32 C 0.6025(3) 0.9114(2) 0.3655(2) 0.0744(18) Uani 1 1 d . . .
H32A H 0.5670 0.9270 0.3682 0.112 Uiso 1 1 calc R . .
H32B H 0.5921 0.8945 0.3246 0.112 Uiso 1 1 calc R . .
H32C H 0.6343 0.9318 0.3656 0.112 Uiso 1 1 calc R . .
C33 C 0.77198(17) 0.94586(13) 0.63032(18) 0.0299(9) Uani 1 1 d . . .
H33A H 0.7742 0.9289 0.6704 0.036 Uiso 1 1 calc R . .
H33B H 0.7988 0.9319 0.6084 0.036 Uiso 1 1 calc R . .
C34 C 0.79268(16) 1.00795(13) 0.71106(16) 0.0265(8) Uani 1 1 d . . .
C35 C 0.79662(16) 0.98988(12) 0.65219(17) 0.0274(8) Uani 1 1 d . . .
C36 C 0.82476(18) 1.01319(14) 0.61415(18) 0.0343(10) Uani 1 1 d . . .
H36 H 0.8278 1.0009 0.5744 0.041 Uiso 1 1 calc R . .
C37 C 0.84867(19) 1.05396(14) 0.6323(2) 0.0377(10) Uani 1 1 d . . .
C38 C 0.84193(18) 1.07121(13) 0.68981(18) 0.0338(9) Uani 1 1 d . . .
H38 H 0.8577 1.0989 0.7033 0.041 Uiso 1 1 calc R . .
C39 C 0.81324(17) 1.04964(12) 0.72817(17) 0.0281(9) Uani 1 1 d . . .
C40 C 0.8819(3) 1.07856(17) 0.5931(3) 0.0603(15) Uani 1 1 d . . .
C41 C 0.9468(4) 1.0855(4) 0.6362(4) 0.166(5) Uani 1 1 d . . .
H41A H 0.9471 1.1011 0.6764 0.250 Uiso 1 1 calc R . .
H41B H 0.9683 1.1022 0.6116 0.250 Uiso 1 1 calc R . .
H41C H 0.9666 1.0577 0.6483 0.250 Uiso 1 1 calc R . .
C42 C 0.8552(5) 1.1234(2) 0.5769(5) 0.156(5) Uani 1 1 d . . .
H42A H 0.8518 1.1369 0.6172 0.234 Uiso 1 1 calc R . .
H42B H 0.8153 1.1213 0.5442 0.234 Uiso 1 1 calc R . .
H42C H 0.8814 1.1408 0.5588 0.234 Uiso 1 1 calc R . .
C43 C 0.8813(4) 1.0573(2) 0.5297(3) 0.100(3) Uani 1 1 d . . .
H43A H 0.8951 1.0276 0.5387 0.149 Uiso 1 1 calc R . .
H43B H 0.9080 1.0727 0.5101 0.149 Uiso 1 1 calc R . .
H43C H 0.8403 1.0575 0.4990 0.149 Uiso 1 1 calc R . .
C44 C 0.79981(17) 1.07168(12) 0.78515(17) 0.0291(9) Uani 1 1 d . . .
H44A H 0.8325 1.0921 0.8061 0.035 Uiso 1 1 calc R . .
H44B H 0.7981 1.0501 0.8187 0.035 Uiso 1 1 calc R . .
C45 C 0.68633(17) 1.07692(12) 0.76087(16) 0.0237(8) Uani 1 1 d . . .
C46 C 0.74054(17) 1.09552(12) 0.76178(16) 0.0255(8) Uani 1 1 d . . .
C47 C 0.73861(19) 1.13733(13) 0.73827(18) 0.0351(10) Uani 1 1 d . . .
H47 H 0.7752 1.1506 0.7383 0.042 Uiso 1 1 calc R . .
C48 C 0.6855(2) 1.16052(13) 0.71469(19) 0.0365(10) Uani 1 1 d . B .
C49 C 0.63288(18) 1.13976(13) 0.71406(18) 0.0321(9) Uani 1 1 d . . .
H49 H 0.5959 1.1547 0.6975 0.038 Uiso 1 1 calc R . .
C50 C 0.63191(16) 1.09790(12) 0.73666(16) 0.0248(8) Uani 1 1 d . . .
C51 C 0.6860(2) 1.20674(15) 0.6904(3) 0.0592(14) Uani 1 1 d DU . .
C52 C 0.7285(4) 1.2336(3) 0.7428(5) 0.082(3) Uani 0.793(11) 1 d PDU B 1
H52A H 0.7679 1.2197 0.7576 0.122 Uiso 0.793(11) 1 calc PR B 1
H52B H 0.7128 1.2368 0.7803 0.122 Uiso 0.793(11) 1 calc PR B 1
H52C H 0.7324 1.2619 0.7246 0.122 Uiso 0.793(11) 1 calc PR B 1
C53 C 0.7107(5) 1.2056(3) 0.6297(4) 0.103(3) Uani 0.793(11) 1 d PDU B 1
H53A H 0.6835 1.1886 0.5941 0.154 Uiso 0.793(11) 1 calc PR B 1
H53B H 0.7507 1.1925 0.6430 0.154 Uiso 0.793(11) 1 calc PR B 1
H53C H 0.7132 1.2348 0.6140 0.154 Uiso 0.793(11) 1 calc PR B 1
C54 C 0.6243(3) 1.2256(2) 0.6648(6) 0.098(4) Uani 0.793(11) 1 d PDU B 1
H54A H 0.5988 1.2068 0.6307 0.147 Uiso 0.793(11) 1 calc PR B 1
H54B H 0.6266 1.2539 0.6458 0.147 Uiso 0.793(11) 1 calc PR B 1
H54C H 0.6071 1.2284 0.7012 0.147 Uiso 0.793(11) 1 calc PR B 1
C52A C 0.7455(9) 1.2269(10) 0.706(2) 0.086(11) Uani 0.207(11) 1 d PDU B 2
H52D H 0.7410 1.2563 0.6886 0.129 Uiso 0.207(11) 1 calc PR B 2
H52E H 0.7707 1.2104 0.6854 0.129 Uiso 0.207(11) 1 calc PR B 2
H52F H 0.7643 1.2276 0.7539 0.129 Uiso 0.207(11) 1 calc PR B 2
C53A C 0.6446(15) 1.2109(11) 0.6191(10) 0.092(11) Uani 0.207(11) 1 d PDU B 2
H53D H 0.6067 1.1960 0.6146 0.138 Uiso 0.207(11) 1 calc PR B 2
H53E H 0.6641 1.1981 0.5889 0.138 Uiso 0.207(11) 1 calc PR B 2
H53F H 0.6365 1.2413 0.6081 0.138 Uiso 0.207(11) 1 calc PR B 2
C54A C 0.6492(16) 1.2326(8) 0.7298(17) 0.093(10) Uani 0.207(11) 1 d PDU B 2
H54D H 0.6095 1.2196 0.7215 0.140 Uiso 0.207(11) 1 calc PR B 2
H54E H 0.6447 1.2624 0.7148 0.140 Uiso 0.207(11) 1 calc PR B 2
H54F H 0.6709 1.2316 0.7772 0.140 Uiso 0.207(11) 1 calc PR B 2
C55 C 0.57207(17) 1.07761(12) 0.73140(17) 0.0278(9) Uani 1 1 d . . .
H55A H 0.5761 1.0463 0.7269 0.033 Uiso 1 1 calc R . .
H55B H 0.5425 1.0879 0.6901 0.033 Uiso 1 1 calc R . .
C56 C 0.55800(16) 1.05714(11) 0.84101(17) 0.0244(8) Uani 1 1 d . . .
C57 C 0.54634(16) 1.08552(12) 0.78795(16) 0.0257(8) Uani 1 1 d . . .
C58 C 0.50863(17) 1.12021(12) 0.78756(17) 0.0294(9) Uani 1 1 d . . .
H58 H 0.5013 1.1404 0.7526 0.035 Uiso 1 1 calc R . .
C59 C 0.48140(18) 1.12625(12) 0.83640(18) 0.0295(9) Uani 1 1 d . . .
C60 C 0.49243(17) 1.09618(12) 0.88695(18) 0.0300(9) Uani 1 1 d . . .
H60 H 0.4734 1.0995 0.9202 0.036 Uiso 1 1 calc R . .
C61 C 0.53055(17) 1.06120(12) 0.89037(17) 0.0264(8) Uani 1 1 d . . .
C62 C 0.4384(2) 1.16386(13) 0.8350(2) 0.0380(10) Uani 1 1 d . . .
C63 C 0.3751(2) 1.14631(17) 0.8249(3) 0.0678(16) Uani 1 1 d . . .
H63A H 0.3761 1.1258 0.8601 0.102 Uiso 1 1 calc R . .
H63B H 0.3609 1.1319 0.7819 0.102 Uiso 1 1 calc R . .
H63C H 0.3480 1.1700 0.8262 0.102 Uiso 1 1 calc R . .
C64 C 0.4359(3) 1.19596(15) 0.7801(3) 0.0606(15) Uani 1 1 d . . .
H64A H 0.4080 1.2192 0.7814 0.091 Uiso 1 1 calc R . .
H64B H 0.4220 1.1815 0.7372 0.091 Uiso 1 1 calc R . .
H64C H 0.4760 1.2079 0.7865 0.091 Uiso 1 1 calc R . .
C65 C 0.4577(3) 1.18767(17) 0.9008(2) 0.0665(17) Uani 1 1 d . . .
H65A H 0.4961 1.2021 0.9062 0.100 Uiso 1 1 calc R . .
H65B H 0.4622 1.1672 0.9370 0.100 Uiso 1 1 calc R . .
H65C H 0.4271 1.2090 0.9015 0.100 Uiso 1 1 calc R . .
C66 C 0.54526(16) 1.03051(12) 0.94848(16) 0.0267(8) Uani 1 1 d . . .
H66A H 0.5561 1.0022 0.9345 0.032 Uiso 1 1 calc R . .
H66B H 0.5094 1.0267 0.9633 0.032 Uiso 1 1 calc R . .
C67 C 0.65628(17) 1.03951(12) 1.00809(17) 0.0251(8) Uani 1 1 d . . .
C68 C 0.59719(17) 1.04740(12) 1.00564(17) 0.0243(8) Uani 1 1 d . . .
C69 C 0.58564(18) 1.07360(13) 1.05293(18) 0.0316(9) Uani 1 1 d . . .
H69 H 0.5452 1.0782 1.0517 0.038 Uiso 1 1 calc R . .
C70 C 0.63174(19) 1.09343(13) 1.10246(18) 0.0339(9) Uani 1 1 d . . .
C71 C 0.69002(18) 1.08632(13) 1.10147(18) 0.0335(9) Uani 1 1 d . . .
H71 H 0.7220 1.0999 1.1342 0.040 Uiso 1 1 calc R . .
C72 C 0.70416(17) 1.06057(12) 1.05548(17) 0.0266(8) Uani 1 1 d . . .
C73 C 0.6171(2) 1.12032(16) 1.1559(2) 0.0487(12) Uani 1 1 d . . .
C74 C 0.6724(2) 1.1460(2) 1.1974(3) 0.081(2) Uani 1 1 d . . .
H74A H 0.7036 1.1262 1.2223 0.122 Uiso 1 1 calc R . .
H74B H 0.6606 1.1648 1.2282 0.122 Uiso 1 1 calc R . .
H74C H 0.6880 1.1634 1.1679 0.122 Uiso 1 1 calc R . .
C75 C 0.5979(3) 1.09006(19) 1.2023(3) 0.0695(17) Uani 1 1 d . . .
H75A H 0.5629 1.0734 1.1769 0.104 Uiso 1 1 calc R . .
H75B H 0.5875 1.1068 1.2362 0.104 Uiso 1 1 calc R . .
H75C H 0.6311 1.0706 1.2236 0.104 Uiso 1 1 calc R . .
C76 C 0.5662(3) 1.15187(16) 1.1244(3) 0.0617(15) Uani 1 1 d . . .
H76A H 0.5784 1.1708 1.0940 0.093 Uiso 1 1 calc R . .
H76B H 0.5576 1.1690 1.1590 0.093 Uiso 1 1 calc R . .
H76C H 0.5302 1.1359 1.0999 0.093 Uiso 1 1 calc R . .
C77 C 0.76708(17) 1.05774(12) 1.05216(17) 0.0284(9) Uani 1 1 d . . .
H77A H 0.7940 1.0723 1.0916 0.034 Uiso 1 1 calc R . .
H77B H 0.7691 1.0739 1.0128 0.034 Uiso 1 1 calc R . .
C78 C 0.78970(15) 0.99405(12) 0.98874(16) 0.0239(8) Uani 1 1 d . . .
C79 C 0.79120(16) 1.01357(12) 1.04871(17) 0.0262(8) Uani 1 1 d . . .
C80 C 0.81385(17) 0.98985(13) 1.10686(17) 0.0301(9) Uani 1 1 d . . .
H80 H 0.8149 1.0026 1.1478 0.036 Uiso 1 1 calc R . .
C81 C 0.83486(17) 0.94819(13) 1.10686(17) 0.0298(9) Uani 1 1 d . C .
C82 C 0.83326(17) 0.93034(13) 1.04618(18) 0.0303(9) Uani 1 1 d . . .
H82 H 0.8482 0.9021 1.0452 0.036 Uiso 1 1 calc R . .
C83 C 0.81040(16) 0.95264(12) 0.98691(17) 0.0257(8) Uani 1 1 d . . .
C84 C 0.8574(2) 0.92326(14) 1.17232(18) 0.0385(10) Uani 1 1 d DU . .
C85 C 0.9144(3) 0.9453(2) 1.2164(3) 0.0534(19) Uani 0.756(7) 1 d PDU C 1
H85A H 0.9055 0.9753 1.2232 0.080 Uiso 0.756(7) 1 calc PR C 1
H85B H 0.9459 0.9440 1.1949 0.080 Uiso 0.756(7) 1 calc PR C 1
H85C H 0.9283 0.9306 1.2592 0.080 Uiso 0.756(7) 1 calc PR C 1
C86 C 0.8100(3) 0.9248(2) 1.2079(3) 0.0512(18) Uani 0.756(7) 1 d PDU C 1
H86A H 0.8008 0.9547 1.2150 0.077 Uiso 0.756(7) 1 calc PR C 1
H86B H 0.8253 0.9102 1.2507 0.077 Uiso 0.756(7) 1 calc PR C 1
H86C H 0.7735 0.9104 1.1809 0.077 Uiso 0.756(7) 1 calc PR C 1
C87 C 0.8714(3) 0.87735(19) 1.1624(3) 0.0527(19) Uani 0.756(7) 1 d PDU C 1
H87A H 0.9020 0.8760 1.1398 0.079 Uiso 0.756(7) 1 calc PR C 1
H87B H 0.8348 0.8629 1.1356 0.079 Uiso 0.756(7) 1 calc PR C 1
H87C H 0.8864 0.8631 1.2055 0.079 Uiso 0.756(7) 1 calc PR C 1
C85A C 0.8595(12) 0.9481(7) 1.2341(7) 0.073(7) Uani 0.244(7) 1 d PDU C 2
H85D H 0.8194 0.9593 1.2301 0.109 Uiso 0.244(7) 1 calc PR C 2
H85E H 0.8878 0.9719 1.2396 0.109 Uiso 0.244(7) 1 calc PR C 2
H85F H 0.8725 0.9291 1.2726 0.109 Uiso 0.244(7) 1 calc PR C 2
C86A C 0.8167(9) 0.8826(6) 1.1688(10) 0.069(7) Uani 0.244(7) 1 d PDU C 2
H86D H 0.7757 0.8916 1.1650 0.103 Uiso 0.244(7) 1 calc PR C 2
H86E H 0.8328 0.8654 1.2090 0.103 Uiso 0.244(7) 1 calc PR C 2
H86F H 0.8163 0.8653 1.1301 0.103 Uiso 0.244(7) 1 calc PR C 2
C87A C 0.9190(7) 0.9057(6) 1.1787(8) 0.049(5) Uani 0.244(7) 1 d PDU C 2
H87D H 0.9175 0.8891 1.1391 0.073 Uiso 0.244(7) 1 calc PR C 2
H87E H 0.9322 0.8872 1.2177 0.073 Uiso 0.244(7) 1 calc PR C 2
H87F H 0.9474 0.9295 1.1834 0.073 Uiso 0.244(7) 1 calc PR C 2
C88 C 0.80277(17) 0.93053(12) 0.92152(16) 0.0250(8) Uani 1 1 d . . .
H88A H 0.8372 0.9112 0.9256 0.030 Uiso 1 1 calc R . .
H88B H 0.8021 0.9522 0.8873 0.030 Uiso 1 1 calc R . .
N1 N 0.69014(13) 0.91692(10) 0.72897(13) 0.0239(7) Uani 1 1 d . . .
C89 C 0.69485(17) 0.87322(12) 0.71810(18) 0.0278(8) Uani 1 1 d . . .
C90 C 0.64421(19) 0.85152(13) 0.6782(2) 0.0393(10) Uani 1 1 d . . .
H90 H 0.6077 0.8666 0.6587 0.047 Uiso 1 1 calc R . .
C91 C 0.6477(2) 0.80858(15) 0.6676(3) 0.0585(15) Uani 1 1 d . . .
H91 H 0.6135 0.7938 0.6403 0.070 Uiso 1 1 calc R . .
C92 C 0.7004(2) 0.78634(16) 0.6962(3) 0.0620(15) Uani 1 1 d . . .
H92 H 0.7022 0.7563 0.6898 0.074 Uiso 1 1 calc R . .
C93 C 0.7505(2) 0.80821(15) 0.7341(2) 0.0481(12) Uani 1 1 d . . .
H93 H 0.7867 0.7927 0.7530 0.058 Uiso 1 1 calc R . .
C94 C 0.74994(18) 0.85148(13) 0.74528(18) 0.0321(9) Uani 1 1 d . . .
C95 C 0.80626(17) 0.87428(13) 0.78427(18) 0.0329(9) Uani 1 1 d . . .
H95A H 0.8187 0.8634 0.8302 0.039 Uiso 1 1 calc R . .
H95B H 0.7975 0.9052 0.7857 0.039 Uiso 1 1 calc R . .
C96 C 0.85866(18) 0.86859(15) 0.75552(19) 0.0387(10) Uani 1 1 d . . .
H96A H 0.8698 0.8379 0.7569 0.046 Uiso 1 1 calc R . .
H96B H 0.8459 0.8779 0.7088 0.046 Uiso 1 1 calc R . .
C97 C 0.91245(19) 0.89448(15) 0.7943(2) 0.0390(10) Uani 1 1 d . . .
C98 C 0.9266(2) 0.93237(17) 0.7708(2) 0.0576(14) Uani 1 1 d . . .
H98 H 0.9029 0.9424 0.7287 0.069 Uiso 1 1 calc R . .
C99 C 0.9754(3) 0.95663(18) 0.8076(3) 0.0660(16) Uani 1 1 d . . .
H99 H 0.9851 0.9827 0.7903 0.079 Uiso 1 1 calc R . .
C100 C 1.0091(2) 0.94278(18) 0.8688(3) 0.0663(16) Uani 1 1 d . . .
H100 H 1.0431 0.9589 0.8933 0.080 Uiso 1 1 calc R . .
C101 C 0.9941(2) 0.90562(17) 0.8950(2) 0.0580(14) Uani 1 1 d . . .
H101 H 1.0167 0.8968 0.9383 0.070 Uiso 1 1 calc R . .
C102 C 0.94576(19) 0.88091(15) 0.8582(2) 0.0415(11) Uani 1 1 d . . .
N2 N 0.93162(16) 0.84083(12) 0.88004(17) 0.0427(9) Uani 1 1 d . . .
C103 C 0.9354(2) 0.83217(15) 0.9409(2) 0.0444(11) Uani 1 1 d . . .
H103 H 0.9471 0.8542 0.9733 0.053 Uiso 1 1 calc R . .
C104 C 0.9223(2) 0.79051(15) 0.9605(2) 0.0446(11) Uani 1 1 d . . .
C105 C 0.9061(2) 0.75641(16) 0.9138(2) 0.0514(13) Uani 1 1 d . . .
C106 C 0.8940(2) 0.71567(17) 0.9332(3) 0.0595(14) Uani 1 1 d . . .
C107 C 0.8964(2) 0.71058(17) 0.9978(3) 0.0592(14) Uani 1 1 d . . .
H107 H 0.8883 0.6828 1.0112 0.071 Uiso 1 1 calc R . .
C108 C 0.9098(2) 0.74310(17) 1.0462(2) 0.0527(13) Uani 1 1 d . . .
C109 C 0.9230(2) 0.78277(16) 1.0259(2) 0.0475(12) Uani 1 1 d . . .
H109 H 0.9329 0.8056 1.0570 0.057 Uiso 1 1 calc R . .
O9 O 0.90298(19) 0.76345(11) 0.85018(17) 0.0641(10) Uani 1 1 d D . .
H9 H 0.915(3) 0.7905(9) 0.855(3) 0.096 Uiso 1 1 d D . .
C110 C 0.8791(4) 0.67845(19) 0.8834(3) 0.083(2) Uani 1 1 d . . .
C111 C 0.8673(5) 0.6370(2) 0.9160(4) 0.140(4) Uani 1 1 d . . .
H11C H 0.9050 0.6266 0.9470 0.210 Uiso 1 1 calc R . .
H11D H 0.8510 0.6153 0.8819 0.210 Uiso 1 1 calc R . .
H11E H 0.8384 0.6426 0.9399 0.210 Uiso 1 1 calc R . .
C112 C 0.9313(4) 0.6699(2) 0.8568(3) 0.102(3) Uani 1 1 d . . .
H11F H 0.9365 0.6945 0.8303 0.154 Uiso 1 1 calc R . .
H11G H 0.9230 0.6442 0.8292 0.154 Uiso 1 1 calc R . .
H11H H 0.9681 0.6657 0.8938 0.154 Uiso 1 1 calc R . .
C113 C 0.8216(3) 0.6879(2) 0.8265(4) 0.107(3) Uani 1 1 d . . .
H11I H 0.7899 0.6973 0.8447 0.161 Uiso 1 1 calc R . .
H11J H 0.8085 0.6619 0.8002 0.161 Uiso 1 1 calc R . .
H11K H 0.8295 0.7106 0.7984 0.161 Uiso 1 1 calc R . .
C114 C 0.9080(3) 0.73337(18) 1.1161(3) 0.0606(14) Uani 1 1 d . . .
C115 C 0.8442(3) 0.7180(3) 1.1121(3) 0.109(3) Uani 1 1 d . . .
H11L H 0.8355 0.6911 1.0873 0.163 Uiso 1 1 calc R . .
H11M H 0.8149 0.7398 1.0897 0.163 Uiso 1 1 calc R . .
H11N H 0.8419 0.7135 1.1569 0.163 Uiso 1 1 calc R . .
C116 C 0.9237(3) 0.7724(2) 1.1607(3) 0.091(2) Uani 1 1 d . . .
H11O H 0.9196 0.7654 1.2040 0.137 Uiso 1 1 calc R . .
H11P H 0.8964 0.7959 1.1409 0.137 Uiso 1 1 calc R . .
H11Q H 0.9652 0.7811 1.1659 0.137 Uiso 1 1 calc R . .
C117 C 0.9524(3) 0.69816(19) 1.1483(3) 0.0775(18) Uani 1 1 d . . .
H11R H 0.9504 0.6926 1.1930 0.116 Uiso 1 1 calc R . .
H11S H 0.9932 0.7072 1.1509 0.116 Uiso 1 1 calc R . .
H11T H 0.9423 0.6719 1.1219 0.116 Uiso 1 1 calc R . .
N3 N 0.68495(13) 1.08385(10) 0.89887(13) 0.0231(7) Uani 1 1 d . . .
C118 C 0.68816(18) 1.12721(12) 0.91601(17) 0.0287(9) Uani 1 1 d . . .
C119 C 0.6394(2) 1.14681(13) 0.9284(2) 0.0397(10) Uani 1 1 d . . .
H119 H 0.6040 1.1308 0.9248 0.048 Uiso 1 1 calc R . .
C120 C 0.6424(2) 1.18927(16) 0.9458(3) 0.0586(14) Uani 1 1 d . . .
H120 H 0.6090 1.2027 0.9540 0.070 Uiso 1 1 calc R . .
C121 C 0.6939(3) 1.21238(16) 0.9513(3) 0.0603(15) Uani 1 1 d . . .
H121 H 0.6959 1.2417 0.9636 0.072 Uiso 1 1 calc R . .
C122 C 0.7424(2) 1.19321(15) 0.9391(2) 0.0495(13) Uani 1 1 d . . .
H122 H 0.7771 1.2099 0.9423 0.059 Uiso 1 1 calc R . .
C123 C 0.74215(19) 1.15014(13) 0.92234(18) 0.0338(10) Uani 1 1 d . . .
C124 C 0.79430(18) 1.12984(13) 0.90960(18) 0.0349(10) Uani 1 1 d . . .
H12A H 0.8023 1.1451 0.8723 0.042 Uiso 1 1 calc R . .
H12B H 0.7832 1.1000 0.8950 0.042 Uiso 1 1 calc R . .
C125 C 0.8534(2) 1.12858(15) 0.96783(18) 0.0420(12) Uani 1 1 d . . .
H12C H 0.8683 1.1581 0.9798 0.050 Uiso 1 1 calc R . .
H12D H 0.8461 1.1152 1.0069 0.050 Uiso 1 1 calc R . .
C126 C 0.89953(19) 1.10311(15) 0.9479(2) 0.0411(11) Uani 1 1 d . . .
C127 C 0.9062(2) 1.05964(16) 0.9616(2) 0.0501(13) Uani 1 1 d . . .
H127 H 0.8824 1.0463 0.9851 0.060 Uiso 1 1 calc R . .
C128 C 0.9467(3) 1.03550(18) 0.9417(3) 0.0655(16) Uani 1 1 d . . .
H128 H 0.9502 1.0057 0.9508 0.079 Uiso 1 1 calc R . .
C129 C 0.9820(3) 1.0545(2) 0.9086(3) 0.0746(17) Uani 1 1 d . . .
H129 H 1.0115 1.0381 0.8970 0.090 Uiso 1 1 calc R . .
C130 C 0.9748(2) 1.09742(18) 0.8922(3) 0.0636(15) Uani 1 1 d . . .
H130 H 0.9984 1.1104 0.8682 0.076 Uiso 1 1 calc R . .
C131 C 0.9327(2) 1.12157(15) 0.9110(2) 0.0443(11) Uani 1 1 d . . .
N4 N 0.92150(17) 1.16482(12) 0.89269(17) 0.0435(9) Uani 1 1 d . . .
C132 C 0.9177(2) 1.17699(15) 0.8339(2) 0.0458(11) Uani 1 1 d . . .
H132 H 0.9244 1.1565 0.8039 0.055 Uiso 1 1 calc R . .
C133 C 0.9036(2) 1.22057(15) 0.8114(2) 0.0425(11) Uani 1 1 d . . .
C134 C 0.8911(2) 1.25211(17) 0.8520(2) 0.0500(12) Uani 1 1 d . . .
C135 C 0.8760(2) 1.29388(17) 0.8290(3) 0.0562(13) Uani 1 1 d . . .
C136 C 0.8752(2) 1.30207(17) 0.7652(3) 0.0559(14) Uani 1 1 d . . .
H136 H 0.8659 1.3304 0.7492 0.067 Uiso 1 1 calc R . .
C137 C 0.8870(2) 1.27212(18) 0.7222(2) 0.0563(14) Uani 1 1 d . . .
C138 C 0.9013(2) 1.23078(16) 0.7468(2) 0.0519(13) Uani 1 1 d . . .
H138 H 0.9096 1.2093 0.7192 0.062 Uiso 1 1 calc R . .
O10 O 0.89207(19) 1.24189(12) 0.91451(16) 0.0630(10) Uani 1 1 d . . .
H10 H 0.9024 1.2162 0.9223 0.094 Uiso 1 1 calc R . .
C139 C 0.8631(3) 1.32912(19) 0.8739(3) 0.0767(18) Uani 1 1 d . . .
C140 C 0.8505(4) 1.3722(2) 0.8370(4) 0.116(3) Uani 1 1 d . . .
H14A H 0.8858 1.3808 0.8244 0.174 Uiso 1 1 calc R . .
H14B H 0.8420 1.3941 0.8660 0.174 Uiso 1 1 calc R . .
H14C H 0.8158 1.3692 0.7973 0.174 Uiso 1 1 calc R . .
C141 C 0.8088(3) 1.3166(2) 0.8952(4) 0.106(3) Uani 1 1 d . . .
H14D H 0.7748 1.3101 0.8560 0.159 Uiso 1 1 calc R . .
H14E H 0.7982 1.3403 0.9196 0.159 Uiso 1 1 calc R . .
H14F H 0.8186 1.2912 0.9237 0.159 Uiso 1 1 calc R . .
C142 C 0.9202(3) 1.3354(2) 0.9346(3) 0.088(2) Uani 1 1 d . . .
H14G H 0.9292 1.3088 0.9601 0.132 Uiso 1 1 calc R . .
H14H H 0.9131 1.3585 0.9626 0.132 Uiso 1 1 calc R . .
H14I H 0.9543 1.3431 0.9192 0.132 Uiso 1 1 calc R . .
C143 C 0.8847(3) 1.2848(2) 0.6517(3) 0.0741(18) Uani 1 1 d . . .
C144 C 0.8829(6) 1.2483(3) 0.6087(3) 0.183(6) Uani 1 1 d . . .
H14J H 0.8715 1.2580 0.5626 0.274 Uiso 1 1 calc R . .
H14K H 0.8534 1.2274 0.6140 0.274 Uiso 1 1 calc R . .
H14L H 0.9227 1.2349 0.6205 0.274 Uiso 1 1 calc R . .
C145 C 0.8237(4) 1.3087(3) 0.6197(3) 0.130(3) Uani 1 1 d . . .
H14M H 0.8200 1.3325 0.6482 0.194 Uiso 1 1 calc R . .
H14N H 0.7903 1.2887 0.6146 0.194 Uiso 1 1 calc R . .
H14O H 0.8226 1.3198 0.5762 0.194 Uiso 1 1 calc R . .
C146 C 0.9325(4) 1.3159(3) 0.6531(4) 0.132(4) Uani 1 1 d . . .
H14P H 0.9718 1.3025 0.6729 0.198 Uiso 1 1 calc R . .
H14Q H 0.9288 1.3409 0.6795 0.198 Uiso 1 1 calc R . .
H14R H 0.9288 1.3250 0.6079 0.198 Uiso 1 1 calc R . .
N5 N 0.6878(6) 0.9648(5) 0.2726(6) 0.292(8) Uani 1 1 d DU . .
C147 C 0.6618(5) 0.9728(3) 0.2205(4) 0.129(3) Uani 1 1 d DU . .
C148 C 0.6298(5) 0.9798(3) 0.1552(4) 0.148(4) Uani 1 1 d DU . .
H14S H 0.6249 0.9527 0.1309 0.222 Uiso 1 1 calc R . .
H14T H 0.6516 1.0002 0.1360 0.222 Uiso 1 1 calc R . .
H14U H 0.5903 0.9915 0.1523 0.222 Uiso 1 1 calc R . .
N6 N 0.5724(2) 1.08513(16) 0.56207(19) 0.0692(14) Uani 1 1 d DU . .
C149 C 0.6216(2) 1.08199(16) 0.5698(2) 0.0487(12) Uani 1 1 d DU . .
C150 C 0.6853(2) 1.07867(18) 0.5790(2) 0.0621(15) Uani 1 1 d DU . .
H15A H 0.6925 1.0814 0.5362 0.093 Uiso 1 1 calc R . .
H15B H 0.7000 1.0508 0.5986 0.093 Uiso 1 1 calc R . .
H15C H 0.7065 1.1016 0.6085 0.093 Uiso 1 1 calc R . .
N7 N 0.56858(19) 0.91333(16) 0.9802(2) 0.0645(13) Uani 1 1 d DU . .
C151 C 0.6183(2) 0.91534(15) 1.0042(2) 0.0436(11) Uani 1 1 d DU . .
C152 C 0.6823(2) 0.91701(17) 1.0350(2) 0.0531(13) Uani 1 1 d DU . .
H15D H 0.6928 0.9022 1.0777 0.080 Uiso 1 1 calc R . .
H15E H 0.6953 0.9470 1.0419 0.080 Uiso 1 1 calc R . .
H15F H 0.7025 0.9030 1.0064 0.080 Uiso 1 1 calc R . .
N8 N 0.9013(10) 0.9871(8) 0.3931(14) 0.227(12) Uani 0.50 1 d PDU . .
C153 C 0.8553(10) 0.9808(7) 0.3947(11) 0.143(8) Uani 0.50 1 d PDU . .
C154 C 0.8048(7) 0.9676(4) 0.4118(7) 0.101(5) Uani 0.50 1 d PDU . .
H15G H 0.7815 0.9927 0.4166 0.152 Uiso 0.50 1 calc PR . .
H15H H 0.8178 0.9518 0.4537 0.152 Uiso 0.50 1 calc PR . .
H15I H 0.7799 0.9489 0.3770 0.152 Uiso 0.50 1 calc PR . .
N9 N 0.2774(6) 0.9435(5) 0.5837(10) 0.271(8) Uani 1 1 d DU . .
C155 C 0.3230(7) 0.9569(4) 0.5938(8) 0.180(6) Uani 1 1 d DU . .
C156 C 0.3810(7) 0.9748(4) 0.6155(10) 0.289(11) Uani 1 1 d DU . .
H15J H 0.3818 0.9983 0.6462 0.433 Uiso 1 1 calc R . .
H15K H 0.3917 0.9857 0.5773 0.433 Uiso 1 1 calc R . .
H15L H 0.4100 0.9528 0.6380 0.433 Uiso 1 1 calc R . .
N10 N 0.8936(6) 0.5857(4) 1.0672(6) 0.083(3) Uani 0.50 1 d PDU . .
C157 C 0.9384(6) 0.5726(4) 1.0869(8) 0.085(4) Uani 0.50 1 d PDU . .
C158 C 0.9969(7) 0.5559(6) 1.1105(16) 0.217(12) Uani 0.50 1 d PDU . .

loop_
_atom_site_aniso_label
_atom_site_aniso_U_11
_atom_site_aniso_U_22
_atom_site_aniso_U_33
_atom_site_aniso_U_23
_atom_site_aniso_U_13
_atom_site_aniso_U_12
Mo1 0.01733(17) 0.02916(18) 0.01723(14) -0.00174(13) -0.00175(12) -0.00239(14)
Mo2 0.01876(17) 0.02770(18) 0.01640(14) -0.00037(13) -0.00233(12) -0.00046(14)
O1 0.0221(14) 0.0283(14) 0.0194(11) 0.0022(10) -0.0002(10) -0.0032(11)
O2 0.0161(13) 0.0271(14) 0.0235(12) -0.0019(10) -0.0030(10) -0.0016(11)
O3 0.0233(14) 0.0321(14) 0.0163(11) -0.0021(10) 0.0010(10) -0.0036(11)
O4 0.0203(14) 0.0348(15) 0.0198(12) -0.0023(11) -0.0046(10) -0.0040(11)
O5 0.0210(14) 0.0302(15) 0.0197(12) 0.0028(10) -0.0011(10) -0.0050(11)
O6 0.0189(13) 0.0285(14) 0.0194(11) -0.0008(10) -0.0017(10) 0.0007(11)
O7 0.0239(14) 0.0318(14) 0.0158(11) -0.0008(10) -0.0015(10) 0.0009(11)
O8 0.0196(14) 0.0347(15) 0.0173(11) 0.0000(10) -0.0003(10) 0.0012(11)
C1 0.0145(18) 0.029(2) 0.0171(16) -0.0035(14) 0.0004(14) 0.0030(14)
C2 0.0174(19) 0.029(2) 0.0228(17) -0.0039(15) 0.0026(15) 0.0008(15)
C3 0.022(2) 0.037(2) 0.031(2) 0.0018(17) -0.0039(17) 0.0045(17)
C4 0.032(2) 0.027(2) 0.039(2) 0.0025(17) 0.0029(19) -0.0010(18)
C5 0.025(2) 0.030(2) 0.0284(19) -0.0003(16) -0.0008(16) -0.0053(16)
C6 0.020(2) 0.033(2) 0.0185(16) -0.0031(15) -0.0004(15) 0.0003(16)
C7 0.041(3) 0.034(3) 0.078(3) 0.013(2) -0.001(3) -0.002(2)
C8 0.077(9) 0.023(6) 0.088(11) 0.015(8) 0.015(8) 0.017(7)
C9 0.057(8) 0.044(9) 0.23(2) 0.060(12) -0.021(11) -0.025(7)
C10 0.112(15) 0.061(9) 0.103(7) 0.055(7) 0.053(8) 0.015(9)
C8A 0.052(7) 0.061(10) 0.131(19) 0.032(13) -0.014(8) 0.004(6)
C9A 0.073(11) 0.032(6) 0.105(9) 0.006(7) -0.022(7) -0.020(7)
C10A 0.127(16) 0.059(9) 0.131(13) 0.031(9) 0.065(13) -0.021(10)
C11 0.020(2) 0.031(2) 0.0227(17) 0.0004(15) -0.0011(15) -0.0033(16)
C12 0.0146(18) 0.028(2) 0.0263(18) -0.0033(15) -0.0018(15) -0.0019(15)
C13 0.0173(19) 0.032(2) 0.0224(17) -0.0022(15) -0.0018(15) 0.0031(16)
C14 0.021(2) 0.033(2) 0.0260(18) 0.0010(16) 0.0016(16) -0.0008(16)
C15 0.024(2) 0.029(2) 0.0281(19) -0.0059(16) -0.0029(16) -0.0007(16)
C16 0.019(2) 0.041(2) 0.0211(17) -0.0053(16) -0.0066(15) -0.0015(17)
C17 0.019(2) 0.036(2) 0.0235(18) 0.0012(16) -0.0022(15) 0.0004(16)
C18 0.031(2) 0.038(2) 0.033(2) -0.0044(18) -0.0034(18) -0.0106(19)
C19 0.074(4) 0.044(3) 0.053(3) 0.001(2) -0.007(3) -0.027(3)
C20 0.031(3) 0.063(4) 0.083(4) -0.006(3) -0.015(3) -0.018(2)
C21 0.070(4) 0.055(3) 0.059(3) -0.027(3) 0.013(3) -0.023(3)
C22 0.0154(18) 0.038(2) 0.0203(16) -0.0012(16) -0.0074(14) -0.0001(17)
C23 0.022(2) 0.033(2) 0.0176(16) -0.0010(14) -0.0025(15) -0.0043(16)
C24 0.024(2) 0.033(2) 0.0205(17) -0.0006(15) -0.0015(15) -0.0007(16)
C25 0.020(2) 0.048(3) 0.0228(18) -0.0056(17) -0.0058(16) -0.0061(18)
C26 0.031(2) 0.044(3) 0.0270(19) -0.0118(18) 0.0008(18) -0.0057(19)
C27 0.026(2) 0.041(2) 0.0274(19) -0.0062(17) 0.0031(17) -0.0014(18)
C28 0.021(2) 0.039(2) 0.0236(18) -0.0026(16) -0.0016(16) -0.0049(17)
C29 0.043(3) 0.067(3) 0.040(2) -0.029(2) 0.003(2) -0.015(2)
C30 0.077(5) 0.087(5) 0.088(4) -0.055(4) 0.028(4) -0.037(4)
C31 0.056(4) 0.087(4) 0.063(3) -0.049(3) 0.012(3) -0.004(3)
C32 0.074(4) 0.104(5) 0.034(3) -0.021(3) 0.000(3) -0.005(4)
C33 0.019(2) 0.042(2) 0.0257(18) -0.0060(17) 0.0015(16) 0.0029(17)
C34 0.0131(18) 0.043(2) 0.0182(16) 0.0038(16) -0.0034(14) -0.0008(16)
C35 0.0150(19) 0.037(2) 0.0239(18) 0.0001(16) -0.0031(15) -0.0021(16)
C36 0.025(2) 0.053(3) 0.0230(18) -0.0025(18) 0.0042(17) -0.0015(19)
C37 0.031(2) 0.048(3) 0.033(2) 0.0042(19) 0.0075(19) -0.006(2)
C38 0.027(2) 0.041(2) 0.030(2) 0.0006(17) 0.0022(17) -0.0106(18)
C39 0.0172(19) 0.038(2) 0.0215(17) 0.0007(16) -0.0051(15) -0.0025(16)
C40 0.072(4) 0.064(4) 0.057(3) -0.003(3) 0.038(3) -0.023(3)
C41 0.108(8) 0.294(13) 0.106(6) -0.020(7) 0.046(6) -0.127(9)
C42 0.317(15) 0.051(4) 0.182(9) 0.026(5) 0.196(10) 0.002(6)
C43 0.163(8) 0.074(4) 0.098(5) -0.006(4) 0.094(5) -0.033(5)
C44 0.025(2) 0.034(2) 0.0221(17) -0.0014(15) -0.0023(16) -0.0079(17)
C45 0.024(2) 0.030(2) 0.0156(16) -0.0041(14) 0.0033(15) -0.0021(16)
C46 0.023(2) 0.031(2) 0.0153(16) -0.0010(14) -0.0042(15) -0.0052(16)
C47 0.028(2) 0.038(2) 0.030(2) 0.0031(17) -0.0048(17) -0.0125(18)
C48 0.035(3) 0.033(2) 0.031(2) 0.0054(17) -0.0048(18) -0.0042(19)
C49 0.025(2) 0.037(2) 0.0267(19) 0.0038(17) -0.0030(16) 0.0002(17)
C50 0.0188(19) 0.036(2) 0.0155(16) 0.0004(15) -0.0011(14) 0.0005(16)
C51 0.048(3) 0.042(3) 0.070(3) 0.026(2) -0.008(3) -0.007(2)
C52 0.066(6) 0.031(4) 0.119(7) 0.009(5) -0.014(5) -0.005(4)
C53 0.138(10) 0.069(6) 0.097(6) 0.051(4) 0.028(6) -0.012(5)
C54 0.054(5) 0.045(5) 0.152(10) 0.050(6) -0.031(5) -0.006(3)
C52A 0.060(12) 0.027(17) 0.15(3) 0.047(19) 0.004(13) -0.002(11)
C53A 0.09(2) 0.09(2) 0.080(12) 0.056(15) -0.005(12) -0.002(18)
C54A 0.12(3) 0.032(15) 0.14(2) 0.023(15) 0.05(2) 0.008(15)
C55 0.020(2) 0.034(2) 0.0211(17) 0.0051(15) -0.0064(15) 0.0026(16)
C56 0.0192(19) 0.0226(19) 0.0233(17) -0.0037(14) -0.0053(15) -0.0003(15)
C57 0.0186(19) 0.033(2) 0.0194(16) -0.0023(15) -0.0032(15) -0.0022(16)
C58 0.026(2) 0.032(2) 0.0230(18) 0.0008(16) -0.0033(16) 0.0021(17)
C59 0.025(2) 0.029(2) 0.0287(19) -0.0027(16) -0.0011(16) 0.0023(16)
C60 0.024(2) 0.037(2) 0.0269(18) -0.0037(16) 0.0033(16) 0.0017(17)
C61 0.025(2) 0.028(2) 0.0214(17) 0.0022(15) -0.0006(16) 0.0001(16)
C62 0.039(3) 0.039(2) 0.033(2) 0.0006(18) 0.0067(19) 0.012(2)
C63 0.039(3) 0.061(4) 0.100(4) 0.011(3) 0.017(3) 0.019(3)
C64 0.074(4) 0.045(3) 0.064(3) 0.013(2) 0.023(3) 0.025(3)
C65 0.081(4) 0.060(3) 0.048(3) -0.011(2) 0.004(3) 0.031(3)
C66 0.0194(19) 0.033(2) 0.0229(17) 0.0002(16) -0.0004(15) -0.0033(16)
C67 0.0184(19) 0.030(2) 0.0210(17) 0.0043(14) -0.0025(15) 0.0022(15)
C68 0.020(2) 0.026(2) 0.0221(17) 0.0056(15) 0.0004(15) -0.0015(15)
C69 0.024(2) 0.039(2) 0.0290(19) 0.0011(17) 0.0050(17) 0.0057(17)
C70 0.028(2) 0.039(2) 0.030(2) -0.0084(17) 0.0030(17) 0.0021(18)
C71 0.026(2) 0.041(2) 0.0251(18) -0.0090(17) -0.0040(17) 0.0029(18)
C72 0.020(2) 0.032(2) 0.0218(17) -0.0011(15) -0.0037(15) 0.0024(16)
C73 0.033(3) 0.065(3) 0.045(3) -0.022(2) 0.007(2) 0.006(2)
C74 0.045(3) 0.112(5) 0.080(4) -0.071(4) 0.010(3) -0.001(3)
C75 0.071(4) 0.093(4) 0.050(3) -0.010(3) 0.027(3) 0.019(3)
C76 0.062(4) 0.056(3) 0.062(3) -0.023(3) 0.012(3) 0.016(3)
C77 0.019(2) 0.037(2) 0.0225(17) -0.0023(16) -0.0033(15) -0.0043(16)
C78 0.0105(17) 0.036(2) 0.0212(17) 0.0055(15) -0.0012(14) 0.0007(15)
C79 0.0142(19) 0.038(2) 0.0219(17) -0.0026(15) -0.0015(15) -0.0014(16)
C80 0.024(2) 0.043(2) 0.0167(16) 0.0002(16) -0.0024(15) -0.0012(18)
C81 0.018(2) 0.045(2) 0.0214(18) 0.0065(17) -0.0017(15) 0.0056(17)
C82 0.020(2) 0.036(2) 0.0299(19) 0.0024(16) -0.0004(16) 0.0039(16)
C83 0.0163(19) 0.036(2) 0.0212(17) -0.0008(15) 0.0011(15) -0.0026(16)
C84 0.033(2) 0.050(3) 0.0254(19) 0.0109(18) -0.0017(17) 0.0077(19)
C85 0.040(4) 0.074(5) 0.032(3) 0.010(3) -0.010(3) 0.005(3)
C86 0.049(4) 0.068(5) 0.036(3) 0.019(3) 0.014(3) 0.011(3)
C87 0.062(5) 0.055(4) 0.035(3) 0.015(3) 0.005(3) 0.013(3)
C85A 0.10(2) 0.096(14) 0.021(8) 0.028(7) 0.008(10) 0.047(12)
C86A 0.047(11) 0.087(13) 0.066(13) 0.050(10) 0.008(11) 0.004(9)
C87A 0.035(8) 0.070(14) 0.031(9) 0.013(9) -0.004(8) 0.007(8)
C88 0.020(2) 0.030(2) 0.0217(17) -0.0017(15) 0.0022(15) 0.0016(15)
N1 0.0128(15) 0.0392(19) 0.0155(13) -0.0027(13) -0.0017(12) -0.0028(13)
C89 0.019(2) 0.030(2) 0.0311(19) -0.0043(16) 0.0026(16) -0.0006(16)
C90 0.023(2) 0.037(2) 0.049(2) -0.008(2) -0.0031(19) 0.0011(18)
C91 0.028(3) 0.045(3) 0.087(4) -0.022(3) -0.004(3) -0.001(2)
C92 0.047(3) 0.033(3) 0.099(4) -0.016(3) 0.012(3) -0.002(2)
C93 0.029(3) 0.043(3) 0.066(3) -0.002(2) 0.005(2) 0.009(2)
C94 0.023(2) 0.037(2) 0.031(2) -0.0037(17) 0.0010(17) 0.0047(17)
C95 0.022(2) 0.041(2) 0.0289(19) -0.0049(17) -0.0023(17) 0.0067(17)
C96 0.023(2) 0.058(3) 0.027(2) -0.0074(19) -0.0041(17) 0.0038(19)
C97 0.023(2) 0.053(3) 0.034(2) -0.002(2) 0.0002(18) 0.004(2)
C98 0.040(3) 0.070(4) 0.050(3) 0.010(3) -0.005(2) -0.001(3)
C99 0.055(4) 0.069(4) 0.061(3) 0.013(3) -0.002(3) -0.014(3)
C100 0.046(3) 0.067(4) 0.064(3) 0.006(3) -0.014(3) -0.015(3)
C101 0.046(3) 0.061(3) 0.046(3) 0.000(2) -0.018(2) -0.002(3)
C102 0.025(2) 0.049(3) 0.039(2) -0.005(2) -0.0064(19) 0.003(2)
N2 0.030(2) 0.052(2) 0.0336(19) -0.0021(17) -0.0090(16) 0.0049(17)
C103 0.027(2) 0.052(3) 0.041(2) -0.005(2) -0.009(2) 0.004(2)
C104 0.029(3) 0.055(3) 0.039(2) -0.002(2) -0.0060(19) 0.006(2)
C105 0.040(3) 0.053(3) 0.051(3) -0.001(2) 0.000(2) 0.011(2)
C106 0.050(3) 0.052(3) 0.063(3) -0.003(3) -0.003(3) 0.009(3)
C107 0.043(3) 0.050(3) 0.075(4) 0.003(3) 0.003(3) 0.009(2)
C108 0.035(3) 0.062(3) 0.054(3) 0.012(3) 0.003(2) 0.011(2)
C109 0.032(3) 0.055(3) 0.048(3) -0.001(2) 0.002(2) 0.006(2)
O9 0.074(3) 0.061(2) 0.0439(19) -0.0131(18) -0.0024(18) 0.005(2)
C110 0.107(6) 0.047(4) 0.077(4) -0.013(3) 0.001(4) 0.004(4)
C111 0.214(12) 0.053(5) 0.125(7) -0.018(4) 0.009(7) -0.014(5)
C112 0.116(7) 0.082(5) 0.092(5) -0.026(4) 0.008(5) 0.039(4)
C113 0.099(6) 0.079(5) 0.107(5) -0.040(4) -0.025(5) -0.004(4)
C114 0.049(3) 0.070(4) 0.063(3) 0.015(3) 0.017(3) 0.012(3)
C115 0.053(4) 0.174(8) 0.099(5) 0.073(5) 0.022(4) 0.021(5)
C116 0.116(6) 0.108(6) 0.057(4) 0.014(4) 0.037(4) 0.023(5)
C117 0.061(4) 0.092(5) 0.067(4) 0.022(3) 0.001(3) 0.018(3)
N3 0.0148(16) 0.0323(18) 0.0161(13) 0.0024(12) -0.0039(12) 0.0021(13)
C118 0.024(2) 0.032(2) 0.0211(17) 0.0028(15) -0.0052(15) 0.0006(17)
C119 0.030(2) 0.035(2) 0.045(2) -0.0049(19) 0.000(2) -0.0006(19)
C120 0.046(3) 0.048(3) 0.071(3) -0.020(3) 0.002(3) 0.010(2)
C121 0.060(4) 0.032(3) 0.076(4) -0.014(2) 0.001(3) -0.007(3)
C122 0.048(3) 0.039(3) 0.049(3) -0.004(2) -0.004(2) -0.012(2)
C123 0.033(2) 0.033(2) 0.0247(19) -0.0004(16) -0.0060(17) -0.0042(18)
C124 0.026(2) 0.044(3) 0.0257(19) -0.0029(17) -0.0053(17) -0.0102(18)
C125 0.037(3) 0.060(3) 0.0171(18) -0.0005(18) -0.0085(17) -0.021(2)
C126 0.022(2) 0.057(3) 0.030(2) 0.002(2) -0.0114(18) -0.010(2)
C127 0.031(3) 0.062(3) 0.043(3) 0.012(2) -0.009(2) -0.012(2)
C128 0.050(4) 0.062(4) 0.071(4) 0.017(3) 0.000(3) 0.004(3)
C129 0.060(4) 0.068(4) 0.090(4) 0.009(3) 0.015(3) 0.011(3)
C130 0.045(3) 0.068(4) 0.070(4) 0.011(3) 0.007(3) -0.004(3)
C131 0.030(3) 0.053(3) 0.037(2) 0.000(2) -0.008(2) -0.009(2)
N4 0.036(2) 0.058(3) 0.0340(19) 0.0020(17) 0.0066(17) -0.0151(18)
C132 0.044(3) 0.050(3) 0.043(3) -0.004(2) 0.012(2) -0.008(2)
C133 0.040(3) 0.050(3) 0.035(2) 0.000(2) 0.008(2) -0.012(2)
C134 0.043(3) 0.061(3) 0.044(3) -0.003(2) 0.010(2) -0.009(2)
C135 0.052(3) 0.052(3) 0.056(3) -0.005(2) 0.004(3) -0.003(2)
C136 0.049(3) 0.050(3) 0.058(3) 0.000(2) 0.000(3) -0.008(2)
C137 0.051(3) 0.065(4) 0.043(3) 0.010(2) 0.000(2) -0.016(3)
C138 0.057(3) 0.059(3) 0.039(2) -0.005(2) 0.015(2) -0.016(3)
O10 0.078(3) 0.070(3) 0.0440(19) -0.0059(17) 0.0227(19) -0.006(2)
C139 0.083(5) 0.061(4) 0.081(4) -0.014(3) 0.018(4) 0.006(3)
C140 0.140(8) 0.056(4) 0.137(7) -0.010(4) 0.021(6) 0.023(4)
C141 0.087(6) 0.104(6) 0.141(7) -0.037(5) 0.056(5) 0.007(4)
C142 0.106(6) 0.071(4) 0.082(4) -0.036(3) 0.021(4) -0.006(4)
C143 0.084(5) 0.083(4) 0.046(3) 0.017(3) 0.006(3) -0.027(4)
C144 0.413(19) 0.108(7) 0.052(4) -0.007(4) 0.107(8) -0.027(9)
C145 0.106(7) 0.200(9) 0.067(4) 0.057(5) 0.005(4) 0.004(6)
C146 0.095(7) 0.210(10) 0.087(5) 0.035(6) 0.023(5) -0.073(6)
N5 0.216(15) 0.46(2) 0.143(8) 0.074(11) -0.026(9) -0.034(13)
C147 0.139(9) 0.153(9) 0.085(5) 0.002(6) 0.021(6) 0.001(6)
C148 0.192(12) 0.096(6) 0.120(6) 0.004(5) -0.007(7) -0.002(6)
N6 0.043(3) 0.109(4) 0.038(2) 0.005(2) -0.013(2) -0.001(3)
C149 0.043(3) 0.063(3) 0.026(2) 0.005(2) -0.009(2) -0.006(2)
C150 0.046(3) 0.086(4) 0.041(3) 0.017(3) -0.007(2) -0.005(3)
N7 0.033(2) 0.108(4) 0.049(2) -0.001(2) 0.007(2) 0.000(2)
C151 0.036(3) 0.060(3) 0.035(2) 0.005(2) 0.012(2) 0.002(2)
C152 0.033(3) 0.071(4) 0.050(3) 0.016(2) 0.005(2) 0.001(2)
N8 0.24(3) 0.182(17) 0.31(3) -0.165(18) 0.16(2) -0.110(19)
C153 0.19(2) 0.107(13) 0.142(15) -0.093(12) 0.060(16) -0.055(15)
C154 0.091(10) 0.070(9) 0.111(12) -0.029(8) -0.016(9) 0.027(8)
N9 0.149(11) 0.346(18) 0.314(17) -0.010(13) 0.065(14) 0.103(11)
C155 0.178(13) 0.178(13) 0.219(14) 0.012(10) 0.111(15) 0.103(10)
C156 0.253(16) 0.097(9) 0.61(3) -0.018(13) 0.28(2) 0.016(10)
N10 0.085(8) 0.094(9) 0.081(7) 0.020(6) 0.041(7) -0.026(7)
C157 0.081(8) 0.061(9) 0.117(12) 0.009(7) 0.037(10) -0.039(7)
C158 0.085(10) 0.088(13) 0.47(4) 0.051(18) 0.074(19) -0.024(9)

loop_
_atom_type_symbol
_atom_type_description
_atom_type_scat_dispersion_real
_atom_type_scat_dispersion_imag
_atom_type_scat_source
C C 0.0033 0.0016 'International Tables Vol C Tables 4.2.6.8 and 6.1.1.4'
H H 0.0000 0.0000 'International Tables Vol C Tables 4.2.6.8 and 6.1.1.4'
N N 0.0061 0.0033 'International Tables Vol C Tables 4.2.6.8 and 6.1.1.4'
O O 0.0106 0.0060 'International Tables Vol C Tables 4.2.6.8 and 6.1.1.4'
Mo Mo -1.6832 0.6857 'International Tables Vol C Tables 4.2.6.8 and 6.1.1.4'

loop_
_geom_angle_atom_site_label_1
_geom_angle_atom_site_label_2
_geom_angle_atom_site_label_3
_geom_angle
_geom_angle_site_symmetry_1
_geom_angle_site_symmetry_3
_geom_angle_publ_flag
N1 Mo1 O2 97.76(12) . . ?
N1 Mo1 O4 97.77(12) . . ?
O2 Mo1 O4 161.52(10) . . ?
N1 Mo1 O3 96.92(12) . . ?
O2 Mo1 O3 84.95(10) . . ?
O4 Mo1 O3 83.29(10) . . ?
N1 Mo1 O1 95.22(11) . . ?
O2 Mo1 O1 87.50(10) . . ?
O4 Mo1 O1 101.00(10) . . ?
O3 Mo1 O1 166.47(10) . . ?
N1 Mo1 O5 164.55(11) . . ?
O2 Mo1 O5 85.97(10) . . ?
O4 Mo1 O5 81.70(10) . . ?
O3 Mo1 O5 98.35(9) . . ?
O1 Mo1 O5 69.88(9) . . ?
N3 Mo2 O6 97.24(12) . . ?
N3 Mo2 O7 95.83(12) . . ?
O6 Mo2 O7 84.77(10) . . ?
N3 Mo2 O8 97.91(12) . . ?
O6 Mo2 O8 161.77(10) . . ?
O7 Mo2 O8 83.65(10) . . ?
N3 Mo2 O5 95.54(11) . . ?
O6 Mo2 O5 87.91(10) . . ?
O7 Mo2 O5 167.17(10) . . ?
O8 Mo2 O5 100.64(10) . . ?
N3 Mo2 O1 165.04(12) . . ?
O6 Mo2 O1 87.21(9) . . ?
O7 Mo2 O1 98.81(10) . . ?
O8 Mo2 O1 80.72(9) . . ?
O5 Mo2 O1 70.26(9) . . ?
C1 O1 Mo1 117.77(19) . . ?
C1 O1 Mo2 132.50(19) . . ?
Mo1 O1 Mo2 109.28(10) . . ?
C12 O2 Mo1 124.5(2) . . ?
C23 O3 Mo1 125.0(2) . . ?
C34 O4 Mo1 132.3(2) . . ?
C45 O5 Mo2 119.6(2) . . ?
C45 O5 Mo1 129.99(19) . . ?
Mo2 O5 Mo1 109.97(10) . . ?
C56 O6 Mo2 124.4(2) . . ?
C67 O7 Mo2 124.5(2) . . ?
C78 O8 Mo2 129.3(2) . . ?
C2 C1 C6 122.1(3) . . ?
C2 C1 O1 118.4(3) . . ?
C6 C1 O1 119.4(3) . . ?
C1 C2 C3 118.0(3) . . ?
C1 C2 C88 122.2(3) . . ?
C3 C2 C88 119.7(3) . . ?
C2 C3 C4 122.6(4) . . ?
C5 C4 C3 116.8(4) . . ?
C5 C4 C7 121.0(4) . . ?
C3 C4 C7 122.2(4) . . ?
C6 C5 C4 122.7(4) . . ?
C5 C6 C1 117.8(3) . . ?
C5 C6 C11 118.6(3) . . ?
C1 C6 C11 123.5(3) . . ?
C10A C7 C8 132.0(12) . . ?
C10A C7 C9 68.3(11) . . ?
C8 C7 C9 117.4(12) . . ?
C10A C7 C8A 112.4(11) . . ?
C8 C7 C8A 23.0(11) . . ?
C9 C7 C8A 126.9(14) . . ?
C10A C7 C4 109.8(7) . . ?
C8 C7 C4 109.5(9) . . ?
C9 C7 C4 114.1(7) . . ?
C8A C7 C4 114.5(11) . . ?
C10A C7 C10 38.5(8) . . ?
C8 C7 C10 104.3(9) . . ?
C9 C7 C10 104.9(11) . . ?
C8A C7 C10 81.3(10) . . ?
C4 C7 C10 105.4(6) . . ?
C10A C7 C9A 108.4(9) . . ?
C8 C7 C9A 86.2(11) . . ?
C9 C7 C9A 40.5(10) . . ?
C8A C7 C9A 105.6(10) . . ?
C4 C7 C9A 105.7(7) . . ?
C10 C7 C9A 141.5(9) . . ?
C6 C11 C13 116.0(3) . . ?
O2 C12 C13 119.3(3) . . ?
O2 C12 C17 118.9(3) . . ?
C13 C12 C17 121.7(3) . . ?
C12 C13 C14 118.2(3) . . ?
C12 C13 C11 120.1(3) . . ?
C14 C13 C11 121.7(3) . . ?
C15 C14 C13 121.6(4) . . ?
C16 C15 C14 118.0(3) . . ?
C16 C15 C18 120.0(3) . . ?
C14 C15 C18 122.0(4) . . ?
C15 C16 C17 123.0(3) . . ?
C16 C17 C12 117.4(3) . . ?
C16 C17 C22 122.0(3) . . ?
C12 C17 C22 120.5(3) . . ?
C21 C18 C19 108.5(4) . . ?
C21 C18 C20 109.7(4) . . ?
C19 C18 C20 107.9(4) . . ?
C21 C18 C15 110.0(4) . . ?
C19 C18 C15 112.3(3) . . ?
C20 C18 C15 108.5(4) . . ?
C17 C22 C24 111.2(3) . . ?
O3 C23 C28 119.6(3) . . ?
O3 C23 C24 119.6(3) . . ?
C28 C23 C24 120.7(3) . . ?
C25 C24 C23 118.3(4) . . ?
C25 C24 C22 120.5(3) . . ?
C23 C24 C22 121.0(3) . . ?
C26 C25 C24 122.6(4) . . ?
C25 C26 C27 117.4(3) . . ?
C25 C26 C29 120.8(4) . . ?
C27 C26 C29 121.8(4) . . ?
C28 C27 C26 122.2(4) . . ?
C27 C28 C23 118.7(3) . . ?
C27 C28 C33 119.3(4) . . ?
C23 C28 C33 121.7(3) . . ?
C30 C29 C31 110.4(5) . . ?
C30 C29 C26 110.3(4) . . ?
C31 C29 C26 112.8(4) . . ?
C30 C29 C32 108.2(5) . . ?
C31 C29 C32 107.7(5) . . ?
C26 C29 C32 107.3(4) . . ?
C35 C33 C28 117.5(3) . . ?
O4 C34 C39 119.8(3) . . ?
O4 C34 C35 120.5(3) . . ?
C39 C34 C35 119.7(3) . . ?
C36 C35 C34 118.7(4) . . ?
C36 C35 C33 120.1(3) . . ?
C34 C35 C33 121.2(3) . . ?
C35 C36 C37 122.4(4) . . ?
C38 C37 C36 116.9(4) . . ?
C38 C37 C40 120.3(4) . . ?
C36 C37 C40 122.8(4) . . ?
C39 C38 C37 122.6(4) . . ?
C38 C39 C34 119.5(4) . . ?
C38 C39 C44 120.7(4) . . ?
C34 C39 C44 119.6(3) . . ?
C43 C40 C37 113.9(4) . . ?
C43 C40 C41 109.6(6) . . ?
C37 C40 C41 109.0(5) . . ?
C43 C40 C42 108.2(5) . . ?
C37 C40 C42 110.3(5) . . ?
C41 C40 C42 105.5(7) . . ?
C39 C44 C46 110.9(3) . . ?
C50 C45 C46 122.6(4) . . ?
C50 C45 O5 119.6(3) . . ?
C46 C45 O5 117.7(3) . . ?
C45 C46 C47 117.2(4) . . ?
C45 C46 C44 122.6(3) . . ?
C47 C46 C44 120.2(3) . . ?
C48 C47 C46 122.9(4) . . ?
C49 C48 C47 116.9(4) . . ?
C49 C48 C51 122.3(4) . . ?
C47 C48 C51 120.8(4) . . ?
C48 C49 C50 122.8(4) . . ?
C45 C50 C49 117.5(4) . . ?
C45 C50 C55 123.8(3) . . ?
C49 C50 C55 118.7(3) . . ?
C52A C51 C54 130.8(13) . . ?
C52A C51 C52 39.5(15) . . ?
C54 C51 C52 113.2(7) . . ?
C52A C51 C53A 116.8(18) . . ?
C54 C51 C53A 50.4(14) . . ?
C52 C51 C53A 139.4(13) . . ?
C52A C51 C48 115.7(13) . . ?
C54 C51 C48 112.7(5) . . ?
C52 C51 C48 110.4(5) . . ?
C53A C51 C48 110.1(13) . . ?
C52A C51 C53 68.4(17) . . ?
C54 C51 C53 105.5(6) . . ?
C52 C51 C53 107.3(7) . . ?
C53A C51 C53 57.9(14) . . ?
C48 C51 C53 107.3(5) . . ?
C52A C51 C54A 107.0(18) . . ?
C54 C51 C54A 51.3(13) . . ?
C52 C51 C54A 70.6(14) . . ?
C53A C51 C54A 101.4(17) . . ?
C48 C51 C54A 103.8(11) . . ?
C53 C51 C54A 147.1(11) . . ?
C50 C55 C57 117.2(3) . . ?
O6 C56 C57 118.9(3) . . ?
O6 C56 C61 119.1(3) . . ?
C57 C56 C61 122.0(3) . . ?
C56 C57 C58 117.7(3) . . ?
C56 C57 C55 120.7(3) . . ?
C58 C57 C55 121.6(3) . . ?
C59 C58 C57 122.4(3) . . ?
C58 C59 C60 117.9(4) . . ?
C58 C59 C62 122.5(3) . . ?
C60 C59 C62 119.6(4) . . ?
C59 C60 C61 122.1(4) . . ?
C56 C61 C60 117.8(3) . . ?
C56 C61 C66 120.9(3) . . ?
C60 C61 C66 121.1(3) . . ?
C65 C62 C64 108.2(4) . . ?
C65 C62 C63 107.7(4) . . ?
C64 C62 C63 108.6(4) . . ?
C65 C62 C59 110.3(3) . . ?
C64 C62 C59 112.7(4) . . ?
C63 C62 C59 109.1(4) . . ?
C61 C66 C68 110.9(3) . . ?
O7 C67 C68 120.5(3) . . ?
O7 C67 C72 119.2(3) . . ?
C68 C67 C72 120.3(3) . . ?
C69 C68 C67 119.4(3) . . ?
C69 C68 C66 119.8(3) . . ?
C67 C68 C66 120.6(3) . . ?
C68 C69 C70 122.0(4) . . ?
C71 C70 C69 116.8(4) . . ?
C71 C70 C73 122.8(4) . . ?
C69 C70 C73 120.3(4) . . ?
C72 C71 C70 123.6(4) . . ?
C71 C72 C67 117.6(4) . . ?
C71 C72 C77 121.3(3) . . ?
C67 C72 C77 120.8(3) . . ?
C75 C73 C76 109.7(4) . . ?
C75 C73 C70 108.4(4) . . ?
C76 C73 C70 110.3(4) . . ?
C75 C73 C74 108.3(4) . . ?
C76 C73 C74 108.5(5) . . ?
C70 C73 C74 111.6(4) . . ?
C72 C77 C79 116.5(3) . . ?
O8 C78 C83 120.2(3) . . ?
O8 C78 C79 118.5(3) . . ?
C83 C78 C79 121.3(3) . . ?
C80 C79 C78 118.0(4) . . ?
C80 C79 C77 119.3(3) . . ?
C78 C79 C77 122.6(3) . . ?
C81 C80 C79 122.2(3) . . ?
C80 C81 C82 117.7(3) . . ?
C80 C81 C84 119.7(3) . . ?
C82 C81 C84 122.6(4) . . ?
C83 C82 C81 122.0(4) . . ?
C78 C83 C82 118.7(3) . . ?
C78 C83 C88 120.5(3) . . ?
C82 C83 C88 120.5(3) . . ?
C87 C84 C87A 54.7(8) . . ?
C87 C84 C85A 131.4(8) . . ?
C87A C84 C85A 109.5(11) . . ?
C87 C84 C86 108.8(5) . . ?
C87A C84 C86 142.0(7) . . ?
C85A C84 C86 52.2(11) . . ?
C87 C84 C85 109.2(5) . . ?
C87A C84 C85 58.7(8) . . ?
C85A C84 C85 56.8(11) . . ?
C86 C84 C85 108.2(5) . . ?
C87 C84 C81 112.7(4) . . ?
C87A C84 C81 108.5(7) . . ?
C85A C84 C81 115.9(8) . . ?
C86 C84 C81 109.5(4) . . ?
C85 C84 C81 108.5(4) . . ?
C87 C84 C86A 51.5(9) . . ?
C87A C84 C86A 105.0(11) . . ?
C85A C84 C86A 108.2(13) . . ?
C86 C84 C86A 61.7(9) . . ?
C85 C84 C86A 142.1(8) . . ?
C81 C84 C86A 109.3(8) . . ?
C83 C88 C2 110.5(3) . . ?
C89 N1 Mo1 179.0(3) . . ?
N1 C89 C90 118.6(3) . . ?
N1 C89 C94 120.7(3) . . ?
C90 C89 C94 120.7(4) . . ?
C91 C90 C89 119.5(4) . . ?
C90 C91 C92 120.7(4) . . ?
C93 C92 C91 119.4(4) . . ?
C94 C93 C92 122.4(4) . . ?
C93 C94 C89 117.3(4) . . ?
C93 C94 C95 120.6(4) . . ?
C89 C94 C95 122.2(4) . . ?
C94 C95 C96 113.4(3) . . ?
C97 C96 C95 110.7(3) . . ?
C98 C97 C102 119.3(4) . . ?
C98 C97 C96 121.3(4) . . ?
C102 C97 C96 119.2(4) . . ?
C97 C98 C99 121.0(5) . . ?
C100 C99 C98 119.8(5) . . ?
C99 C100 C101 120.4(5) . . ?
C100 C101 C102 120.2(4) . . ?
C101 C102 C97 119.2(5) . . ?
C101 C102 N2 122.6(4) . . ?
C97 C102 N2 118.0(4) . . ?
C103 N2 C102 124.2(4) . . ?
N2 C103 C104 121.7(4) . . ?
C109 C104 C105 118.7(5) . . ?
C109 C104 C103 120.5(4) . . ?
C105 C104 C103 120.8(4) . . ?
O9 C105 C106 119.4(5) . . ?
O9 C105 C104 119.8(5) . . ?
C106 C105 C104 120.8(5) . . ?
C107 C106 C105 117.0(5) . . ?
C107 C106 C110 122.3(5) . . ?
C105 C106 C110 120.7(5) . . ?
C106 C107 C108 125.5(5) . . ?
C109 C108 C107 116.1(5) . . ?
C109 C108 C114 123.9(5) . . ?
C107 C108 C114 120.0(5) . . ?
C108 C109 C104 121.9(5) . . ?
C112 C110 C111 107.3(6) . . ?
C112 C110 C113 110.6(6) . . ?
C111 C110 C113 106.4(6) . . ?
C112 C110 C106 110.5(6) . . ?
C111 C110 C106 111.2(6) . . ?
C113 C110 C106 110.7(5) . . ?
C116 C114 C117 107.3(5) . . ?
C116 C114 C108 112.0(5) . . ?
C117 C114 C108 111.3(5) . . ?
C116 C114 C115 109.0(6) . . ?
C117 C114 C115 108.3(5) . . ?
C108 C114 C115 108.8(5) . . ?
C118 N3 Mo2 176.5(2) . . ?
C119 C118 N3 119.7(4) . . ?
C119 C118 C123 121.2(4) . . ?
N3 C118 C123 119.2(4) . . ?
C120 C119 C118 120.0(4) . . ?
C119 C120 C121 120.0(5) . . ?
C120 C121 C122 120.4(5) . . ?
C121 C122 C123 122.0(5) . . ?
C122 C123 C118 116.4(4) . . ?
C122 C123 C124 121.7(4) . . ?
C118 C123 C124 121.9(4) . . ?
C123 C124 C125 116.8(3) . . ?
C126 C125 C124 109.3(3) . . ?
C127 C126 C131 118.6(5) . . ?
C127 C126 C125 120.2(4) . . ?
C131 C126 C125 121.0(4) . . ?
C128 C127 C126 121.0(5) . . ?
C129 C128 C127 120.1(5) . . ?
C128 C129 C130 120.1(6) . . ?
C129 C130 C131 119.7(6) . . ?
C126 C131 C130 120.3(5) . . ?
C126 C131 N4 117.7(5) . . ?
C130 C131 N4 121.9(5) . . ?
C132 N4 C131 120.3(4) . . ?
N4 C132 C133 122.8(4) . . ?
C138 C133 C134 119.7(4) . . ?
C138 C133 C132 118.5(4) . . ?
C134 C133 C132 121.8(4) . . ?
O10 C134 C133 119.6(4) . . ?
O10 C134 C135 119.2(5) . . ?
C133 C134 C135 121.2(4) . . ?
C136 C135 C134 116.4(5) . . ?
C136 C135 C139 122.1(5) . . ?
C134 C135 C139 121.5(5) . . ?
C135 C136 C137 125.3(5) . . ?
C136 C137 C138 116.6(5) . . ?
C136 C137 C143 120.9(5) . . ?
C138 C137 C143 122.6(5) . . ?
C137 C138 C133 120.9(5) . . ?
C141 C139 C140 109.2(6) . . ?
C141 C139 C135 109.8(5) . . ?
C140 C139 C135 110.5(5) . . ?
C141 C139 C142 111.5(6) . . ?
C140 C139 C142 107.0(6) . . ?
C135 C139 C142 108.7(5) . . ?
C144 C143 C146 113.7(8) . . ?
C144 C143 C137 113.4(5) . . ?
C146 C143 C137 110.6(5) . . ?
C144 C143 C145 104.7(7) . . ?
C146 C143 C145 106.2(6) . . ?
C137 C143 C145 107.5(6) . . ?
N5 C147 C148 176.2(14) . . ?
N6 C149 C150 178.9(6) . . ?
N7 C151 C152 178.8(6) . . ?
N8 C153 C154 165(4) . . ?
N9 C155 C156 172(2) . . ?
N10 C157 C158 178(2) . . ?

loop_
_geom_bond_atom_site_label_1
_geom_bond_atom_site_label_2
_geom_bond_distance
_geom_bond_site_symmetry_2
_geom_bond_publ_flag
Mo1 N1 1.723(3) . ?
Mo1 O2 1.919(2) . ?
Mo1 O4 1.931(3) . ?
Mo1 O3 1.931(2) . ?
Mo1 O1 2.065(2) . ?
Mo1 O5 2.243(2) . ?
Mo2 N3 1.722(3) . ?
Mo2 O6 1.916(2) . ?
Mo2 O7 1.937(2) . ?
Mo2 O8 1.948(2) . ?
Mo2 O5 2.045(2) . ?
Mo2 O1 2.241(2) . ?
O1 C1 1.407(4) . ?
O2 C12 1.366(4) . ?
O3 C23 1.368(4) . ?
O4 C34 1.356(4) . ?
O5 C45 1.408(4) . ?
O6 C56 1.364(4) . ?
O7 C67 1.365(4) . ?
O8 C78 1.376(4) . ?
C1 C2 1.385(5) . ?
C1 C6 1.389(5) . ?
C2 C3 1.387(5) . ?
C2 C88 1.518(5) . ?
C3 C4 1.397(6) . ?
C4 C5 1.393(5) . ?
C4 C7 1.534(6) . ?
C5 C6 1.386(5) . ?
C6 C11 1.517(5) . ?
C7 C10A 1.495(12) . ?
C7 C8 1.507(12) . ?
C7 C9 1.514(11) . ?
C7 C8A 1.517(13) . ?
C7 C10 1.571(12) . ?
C7 C9A 1.594(11) . ?
C11 C13 1.531(5) . ?
C12 C13 1.396(5) . ?
C12 C17 1.399(5) . ?
C13 C14 1.400(5) . ?
C14 C15 1.397(5) . ?
C15 C16 1.379(5) . ?
C15 C18 1.541(5) . ?
C17 C16 1.399(5) . ?
C17 C22 1.515(5) . ?
C18 C21 1.521(6) . ?
C18 C19 1.522(6) . ?
C18 C20 1.529(6) . ?
C22 C24 1.519(5) . ?
C23 C28 1.395(5) . ?
C23 C24 1.399(5) . ?
C24 C25 1.392(5) . ?
C25 C26 1.387(6) . ?
C26 C27 1.394(5) . ?
C26 C29 1.537(5) . ?
C27 C28 1.392(5) . ?
C28 C33 1.518(5) . ?
C29 C30 1.505(7) . ?
C29 C31 1.522(7) . ?
C29 C32 1.539(7) . ?
C33 C35 1.507(5) . ?
C34 C39 1.396(5) . ?
C34 C35 1.401(5) . ?
C35 C36 1.394(5) . ?
C36 C37 1.396(6) . ?
C37 C38 1.389(6) . ?
C37 C40 1.512(6) . ?
C38 C39 1.380(5) . ?
C39 C44 1.508(5) . ?
C40 C43 1.499(7) . ?
C40 C41 1.528(9) . ?
C40 C42 1.529(9) . ?
C44 C46 1.516(5) . ?
C45 C50 1.383(5) . ?
C45 C46 1.390(5) . ?
C46 C47 1.393(5) . ?
C47 C48 1.391(6) . ?
C48 C49 1.388(6) . ?
C48 C51 1.534(6) . ?
C49 C50 1.395(5) . ?
C50 C55 1.509(5) . ?
C51 C52A 1.469(17) . ?
C51 C54 1.498(9) . ?
C51 C52 1.500(8) . ?
C51 C53A 1.534(17) . ?
C51 C53 1.568(10) . ?
C51 C54A 1.592(18) . ?
C55 C57 1.521(5) . ?
C56 C57 1.394(5) . ?
C56 C61 1.394(5) . ?
C57 C58 1.395(5) . ?
C58 C59 1.388(5) . ?
C59 C60 1.390(5) . ?
C59 C62 1.540(5) . ?
C60 C61 1.398(5) . ?
C61 C66 1.517(5) . ?
C62 C65 1.524(6) . ?
C62 C64 1.526(6) . ?
C62 C63 1.530(7) . ?
C66 C68 1.524(5) . ?
C67 C68 1.389(5) . ?
C67 C72 1.417(5) . ?
C68 C69 1.386(5) . ?
C69 C70 1.399(5) . ?
C70 C71 1.388(6) . ?
C70 C73 1.534(6) . ?
C71 C72 1.382(5) . ?
C72 C77 1.498(5) . ?
C73 C75 1.529(7) . ?
C73 C76 1.532(7) . ?
C73 C74 1.546(7) . ?
C77 C79 1.500(5) . ?
C78 C83 1.385(5) . ?
C78 C79 1.404(5) . ?
C79 C80 1.398(5) . ?
C80 C81 1.390(5) . ?
C81 C82 1.395(5) . ?
C81 C84 1.539(5) . ?
C82 C83 1.394(5) . ?
C83 C88 1.513(5) . ?
C84 C87 1.499(7) . ?
C84 C87A 1.507(14) . ?
C84 C85A 1.513(14) . ?
C84 C86 1.523(7) . ?
C84 C85 1.537(7) . ?
C84 C86A 1.576(15) . ?
N1 C89 1.393(5) . ?
C89 C90 1.401(5) . ?
C89 C94 1.414(5) . ?
C90 C91 1.366(6) . ?
C91 C92 1.383(7) . ?
C92 C93 1.381(7) . ?
C93 C94 1.373(6) . ?
C94 C95 1.503(5) . ?
C95 C96 1.539(6) . ?
C96 C97 1.509(6) . ?
C97 C98 1.364(6) . ?
C97 C102 1.407(6) . ?
C98 C99 1.392(7) . ?
C99 C100 1.367(7) . ?
C100 C101 1.379(7) . ?
C101 C102 1.393(6) . ?
C102 N2 1.409(6) . ?
N2 C103 1.299(5) . ?
C103 C104 1.427(6) . ?
C104 C109 1.406(6) . ?
C104 C105 1.425(6) . ?
C105 O9 1.351(6) . ?
C105 C106 1.392(7) . ?
C106 C107 1.366(7) . ?
C106 C110 1.537(7) . ?
C107 C108 1.410(7) . ?
C108 C109 1.377(7) . ?
C108 C114 1.530(7) . ?
C110 C112 1.518(10) . ?
C110 C111 1.533(9) . ?
C110 C113 1.537(9) . ?
C114 C116 1.518(8) . ?
C114 C117 1.523(7) . ?
C114 C115 1.544(8) . ?
N3 C118 1.398(5) . ?
C118 C119 1.388(6) . ?
C118 C123 1.422(6) . ?
C119 C120 1.372(6) . ?
C120 C121 1.377(7) . ?
C121 C122 1.377(7) . ?
C122 C123 1.390(6) . ?
C123 C124 1.472(6) . ?
C124 C125 1.548(5) . ?
C125 C126 1.502(7) . ?
C126 C127 1.386(6) . ?
C126 C131 1.387(6) . ?
C127 C128 1.375(8) . ?
C128 C129 1.374(8) . ?
C129 C130 1.382(8) . ?
C130 C131 1.392(7) . ?
C131 N4 1.407(6) . ?
N4 C132 1.283(5) . ?
C132 C133 1.446(6) . ?
C133 C138 1.394(6) . ?
C133 C134 1.399(6) . ?
C134 O10 1.359(5) . ?
C134 C135 1.399(7) . ?
C135 C136 1.375(7) . ?
C135 C139 1.546(8) . ?
C136 C137 1.394(7) . ?
C137 C138 1.394(7) . ?
C137 C143 1.534(7) . ?
C139 C141 1.525(9) . ?
C139 C140 1.539(9) . ?
C139 C142 1.558(9) . ?
C143 C144 1.454(9) . ?
C143 C146 1.475(8) . ?
C143 C145 1.568(10) . ?
N5 C147 1.115(10) . ?
C147 C148 1.377(9) . ?
N6 C149 1.116(6) . ?
C149 C150 1.445(7) . ?
N7 C151 1.119(5) . ?
C151 C152 1.440(6) . ?
N8 C153 1.104(14) . ?
C153 C154 1.401(13) . ?
N9 C155 1.104(13) . ?
C155 C156 1.408(12) . ?
N10 C157 1.081(11) . ?
C157 C158 1.405(13) . ?
